data_7124825
loop_
_publ_author_name
'Kim, Youngsuk'
'Lee, Eunsung'

_publ_section_title
;
 Activation of C-F bonds in fluoroarenes by N-heterocyclic carbenes as an
 effective route to synthesize abnormal NHC complexes.
;
_journal_issue 72
_journal_name_full 'Chemical communications (Cambridge, England)'
_journal_page_first 10922
_journal_page_last 10925
_journal_paper_doi 10.1039/c6cc04896j
_journal_volume 52
_journal_year 2016
_chemical_formula_moiety 'C41 H34 Au Cl F14 N2, C3.5 H8 O, 0.5(C)'
_chemical_formula_sum 'C45 H42 Au Cl F14 N2 O'
_chemical_formula_weight 1125.22
_space_group_crystal_system monoclinic
_space_group_IT_number 14
_space_group_name_Hall '-P 2ybc'
_space_group_name_H-M_alt 'P 1 21/c 1'
_atom_sites_solution_hydrogens geom
_atom_sites_solution_primary direct
_audit_creation_date 2016-06-02
_audit_creation_method
;
Olex2 1.2
(compiled 2016.02.19 svn.r3266 for OlexSys, GUI svn.r5155)
;
_audit_update_record
;
2016-06-11 deposited with the CCDC.
2016-08-11 downloaded from the CCDC.
;
_cell_angle_alpha 90
_cell_angle_beta 96.525(3)
_cell_angle_gamma 90
_cell_formula_units_Z 4
_cell_length_a 15.0816(11)
_cell_length_b 14.3924(11)
_cell_length_c 20.4104(17)
_cell_measurement_reflns_used 9937
_cell_measurement_temperature 100
_cell_measurement_theta_max 26.69
_cell_measurement_theta_min 2.27
_cell_volume 4401.6(6)
_computing_molecular_graphics 'Olex2 (Dolomanov et al., 2009)'
_computing_publication_material 'Olex2 (Dolomanov et al., 2009)'
_computing_structure_refinement 'ShelXL (Sheldrick, 2015)'
_computing_structure_solution 'ShelXT (Sheldrick, 2015)'
_diffrn_ambient_temperature 100
_diffrn_measured_fraction_theta_full 0.999
_diffrn_measured_fraction_theta_max 0.998
_diffrn_measurement_device_type 'Bruker APEX-II CCD'
_diffrn_measurement_method '\f and \w scans'
_diffrn_radiation_monochromator graphite
_diffrn_radiation_type MoK\a
_diffrn_radiation_wavelength 0.71073
_diffrn_reflns_av_R_equivalents 0.1189
_diffrn_reflns_av_unetI/netI 0.0747
_diffrn_reflns_Laue_measured_fraction_full 0.999
_diffrn_reflns_Laue_measured_fraction_max 0.998
_diffrn_reflns_limit_h_max 19
_diffrn_reflns_limit_h_min -19
_diffrn_reflns_limit_k_max 18
_diffrn_reflns_limit_k_min -18
_diffrn_reflns_limit_l_max 25
_diffrn_reflns_limit_l_min -25
_diffrn_reflns_number 66030
_diffrn_reflns_point_group_measured_fraction_full 0.999
_diffrn_reflns_point_group_measured_fraction_max 0.998
_diffrn_reflns_theta_full 25.242
_diffrn_reflns_theta_max 26.754
_diffrn_reflns_theta_min 2.133
_diffrn_standards_number 0
_exptl_absorpt_coefficient_mu 3.500
_exptl_absorpt_correction_T_max 0.7454
_exptl_absorpt_correction_T_min 0.6714
_exptl_absorpt_correction_type multi-scan
_exptl_absorpt_process_details
;
SADABS-2014/2 (Bruker,2014/2) was used for absorption correction.
wR2(int) was 0.0842 before and 0.0654 after correction.
The Ratio of minimum to maximum transmission is 0.9007.
The \l/2 correction factor is 0.00150.
;
_exptl_crystal_colour colourless
_exptl_crystal_colour_primary colourless
_exptl_crystal_density_diffrn 1.698
_exptl_crystal_description block
_exptl_crystal_F_000 2224
_exptl_crystal_size_max 0.1
_exptl_crystal_size_mid 0.09
_exptl_crystal_size_min 0.09
_refine_diff_density_max 1.662
_refine_diff_density_min -1.881
_refine_diff_density_rms 0.150
_refine_ls_extinction_method none
_refine_ls_goodness_of_fit_ref 1.096
_refine_ls_hydrogen_treatment constr
_refine_ls_matrix_type full
_refine_ls_number_parameters 639
_refine_ls_number_reflns 9353
_refine_ls_number_restraints 142
_refine_ls_restrained_S_all 1.102
_refine_ls_R_factor_all 0.0912
_refine_ls_R_factor_gt 0.0527
_refine_ls_shift/su_max 0.001
_refine_ls_shift/su_mean 0.000
_refine_ls_structure_factor_coef Fsqd
_refine_ls_weighting_details 'w=1/[\s^2^(Fo^2^)+24.3746P] where P=(Fo^2^+2Fc^2^)/3'
_refine_ls_weighting_scheme calc
_refine_ls_wR_factor_gt 0.0760
_refine_ls_wR_factor_ref 0.0850
_reflns_Friedel_coverage 0.000
_reflns_number_gt 6748
_reflns_number_total 9353
_reflns_threshold_expression 'I > 2\s(I)'
_cod_data_source_file c6cc04896j2.cif
_cod_data_source_block p21c_a
_cod_database_code 7124825
_shelx_space_group_comment
;
The symmetry employed for this shelxl refinement is uniquely defined
by the following loop, which should always be used as a source of
symmetry information in preference to the above space-group names.
They are only intended as comments.
;
_olex2_refinement_description
;
1. Fixed Uiso
 At 1.2 times of:
  All C(H) groups, All C(H,H) groups
 At 1.5 times of:
  All C(H,H,H) groups
2. Rigid bond restraints
 C43B, C43A
 with sigma for 1-2 distances of 0.01 and sigma for 1-3 distances of 0.01
 F12A, F12A, F12B, F13A, F13B, F13B
 with sigma for 1-2 distances of 0.01 and sigma for 1-3 distances of 0.01
 F5, F6A, F6B, F7A, F7B
 with sigma for 1-2 distances of 0.01 and sigma for 1-3 distances of 0.01
3. Uiso/Uaniso restraints and constraints
C43B \\sim C43A: within 2A with sigma of 0.04 and sigma for terminal atoms of
0.08
F12A \\sim F12A \\sim F12B \\sim F13A \\sim F13B \\sim F13B: within 2A with
sigma of 0.04 and sigma for terminal atoms of 0.08
F5 \\sim F6A \\sim F6B \\sim F7A \\sim F7B: within 2A with sigma of 0.04 and
sigma for terminal atoms of 0.08
Uanis(C43A) \\sim Ueq, Uanis(C43B) \\sim Ueq: with sigma of 0.03 and sigma for
terminal atoms of 0.02
Uanis(F12A) \\sim Ueq, Uanis(F12B) \\sim Ueq, Uanis(F13A) \\sim Ueq,
Uanis(F13B) \\sim Ueq, Uanis(F14A) \\sim Ueq, Uanis(F14B) \\sim Ueq: with sigma
of 0.01 and sigma for terminal atoms of 0.02
Uanis(F5) \\sim Ueq, Uanis(F6A) \\sim Ueq, Uanis(F6B) \\sim Ueq, Uanis(F7A)
\\sim Ueq, Uanis(F7B) \\sim Ueq: with sigma of 0.01 and sigma for terminal
atoms of 0.02
4. Others
 Fixed Sof: F6A(0.5) F6B(0.5) F7A(0.5) F7B(0.5) F12A(0.5) F12B(0.5) F13A(0.3)
 F13B(0.7) F14A(0.6) F14B(0.4) C43B(0.5) C43A(0.5)
5.a Ternary CH refined with riding coordinates:
 C5(H5), C10(H10), C20(H20), C23(H23)
5.b Secondary CH2 refined with riding coordinates:
 C42(H42A,H42B), C43B(H43A,H43B), C44(H44A,H44B), C45(H45A,H45B)
5.c Aromatic/amide H refined with riding coordinates:
 C11(H11), C12(H12), C14(H14), C16(H16), C19(H19), C21(H21)
5.d Idealised Me refined as rotating group:
 C6(H6A,H6B,H6C), C9(H9A,H9B,H9C), C13(H13A,H13B,H13C), C15(H15A,H15B,H15C),
 C24(H24A,H24B,H24C), C25(H25A,H25B,H25C), C26(H26A,H26B,H26C), C27(H27A,H27B,
 H27C)
;
_shelx_shelxl_version_number 2014/7
_olex2_submission_special_instructions 'No special instructions were received'

loop_
_space_group_symop_operation_xyz
'x, y, z'
'-x, y+1/2, -z+1/2'
'-x, -y, -z'
'x, -y-1/2, z-1/2'

loop_
_atom_site_label
_atom_site_type_symbol
_atom_site_fract_x
_atom_site_fract_y
_atom_site_fract_z
_atom_site_U_iso_or_equiv
_atom_site_adp_type
_atom_site_occupancy
_atom_site_site_symmetry_order
_atom_site_calc_flag
_atom_site_refinement_flags_posn
_atom_site_refinement_flags_adp
_atom_site_refinement_flags_occupancy
_atom_site_disorder_assembly
_atom_site_disorder_group
Au1 Au 0.31477(2) 0.35374(2) 0.82825(2) 0.01835(7) Uani 1 1 d . . . . .
Cl1 Cl 0.31861(10) 0.40355(12) 0.93438(7) 0.0302(4) Uani 1 1 d . . . . .
N1 N 0.3600(3) 0.2596(3) 0.6399(2) 0.0147(10) Uani 1 1 d . . . . .
N2 N 0.2445(3) 0.2962(3) 0.6892(2) 0.0162(10) Uani 1 1 d . . . . .
F1 F 0.4584(2) 0.1706(2) 0.80523(16) 0.0276(8) Uani 1 1 d . . . . .
F2 F 0.6217(3) 0.1805(3) 0.86569(19) 0.0434(11) Uani 1 1 d . . . . .
F3 F 0.5204(3) 0.4158(3) 0.66498(19) 0.0420(10) Uani 1 1 d . . . . .
F4 F 0.6831(3) 0.4288(3) 0.7272(2) 0.0618(14) Uani 1 1 d . . . . .
F5 F 0.8087(3) 0.2727(4) 0.8082(3) 0.0800(18) Uani 1 1 d . U . . .
F6A F 0.7648(6) 0.3945(7) 0.8599(6) 0.048(2) Uani 0.5 1 d . U P . .
F6B F 0.7894(6) 0.4034(7) 0.8189(6) 0.056(3) Uani 0.5 1 d . U P . .
F7A F 0.7465(7) 0.3279(9) 0.8959(5) 0.065(3) Uani 0.5 1 d . U P . .
F7B F 0.7635(5) 0.2556(7) 0.8923(4) 0.047(2) Uani 0.5 1 d . U P . .
F8 F 0.2692(2) 0.0753(2) 0.60902(17) 0.0260(8) Uani 1 1 d . . . . .
F9 F 0.1689(2) -0.0093(3) 0.51360(19) 0.0386(10) Uani 1 1 d . . . . .
F10 F 0.0374(3) 0.2798(3) 0.4486(2) 0.0504(12) Uani 1 1 d . . . . .
F11 F 0.1400(2) 0.3624(3) 0.54453(17) 0.0339(9) Uani 1 1 d . . . . .
F12A F 0.0697(10) 0.1210(8) 0.3633(6) 0.046(3) Uani 0.5 1 d . U P . .
F12B F 0.0821(9) 0.0757(9) 0.3696(7) 0.051(3) Uani 0.5 1 d . U P . .
F13A F -0.0269(14) 0.1465(16) 0.3936(10) 0.068(5) Uani 0.3 1 d . U P . .
F13B F -0.0385(5) 0.1059(7) 0.4184(4) 0.062(2) Uani 0.7 1 d . U P . .
F14A F 0.0538(7) -0.0087(6) 0.4196(5) 0.069(3) Uani 0.6 1 d . U P . .
F14B F 0.0052(9) 0.0134(11) 0.4395(6) 0.058(4) Uani 0.4 1 d . U P . .
C1 C 0.2699(4) 0.2622(4) 0.6327(3) 0.0170(13) Uani 1 1 d . . . . .
C2 C 0.3174(4) 0.3121(4) 0.7360(3) 0.0169(12) Uani 1 1 d . . . . .
C3 C 0.3896(4) 0.2901(4) 0.7034(3) 0.0153(12) Uani 1 1 d . . . . .
C4 C 0.1513(4) 0.3129(4) 0.6993(3) 0.0206(14) Uani 1 1 d . . . . .
C5 C 0.1421(4) 0.1449(5) 0.7363(3) 0.0337(15) Uani 1 1 d . . . . .
H5 H 0.2034 0.1436 0.7221 0.040 Uiso 1 1 calc R . . . .
C6 C 0.1510(5) 0.1284(5) 0.8106(3) 0.0423(19) Uani 1 1 d . . . . .
H6A H 0.1903 0.1757 0.8329 0.063 Uiso 1 1 calc GR . . . .
H6B H 0.1763 0.0666 0.8205 0.063 Uiso 1 1 calc GR . . . .
H6C H 0.0920 0.1324 0.8262 0.063 Uiso 1 1 calc GR . . . .
C7 C 0.1028(4) 0.2391(5) 0.7200(3) 0.0245(15) Uani 1 1 d . . . . .
C8 C 0.1174(4) 0.4017(5) 0.6872(3) 0.0296(16) Uani 1 1 d . . . . .
C9 C 0.1984(5) 0.5418(5) 0.7324(4) 0.046(2) Uani 1 1 d . . . . .
H9A H 0.1447 0.5692 0.7473 0.068 Uiso 1 1 calc GR . . . .
H9B H 0.2394 0.5914 0.7225 0.068 Uiso 1 1 calc GR . . . .
H9C H 0.2278 0.5018 0.7672 0.068 Uiso 1 1 calc GR . . . .
C10 C 0.1724(5) 0.4839(5) 0.6704(4) 0.0431(19) Uani 1 1 d . . . . .
H10 H 0.2284 0.4600 0.6544 0.052 Uiso 1 1 calc R . . . .
C11 C 0.0130(5) 0.2570(6) 0.7274(3) 0.042(2) Uani 1 1 d . . . . .
H11 H -0.0230 0.2089 0.7421 0.051 Uiso 1 1 calc R . . . .
C12 C -0.0234(5) 0.3431(7) 0.7136(4) 0.053(2) Uani 1 1 d . . . . .
H12 H -0.0848 0.3532 0.7176 0.063 Uiso 1 1 calc R . . . .
C13 C 0.0877(6) 0.0683(6) 0.6994(4) 0.055(2) Uani 1 1 d . . . . .
H13A H 0.0280 0.0663 0.7140 0.083 Uiso 1 1 calc GR . . . .
H13B H 0.1175 0.0084 0.7085 0.083 Uiso 1 1 calc GR . . . .
H13C H 0.0825 0.0809 0.6519 0.083 Uiso 1 1 calc GR . . . .
C14 C 0.0267(5) 0.4141(6) 0.6944(3) 0.043(2) Uani 1 1 d . . . . .
H14 H 0.0000 0.4733 0.6857 0.051 Uiso 1 1 calc R . . . .
C15 C 0.1250(7) 0.5467(5) 0.6167(4) 0.071(3) Uani 1 1 d . . . . .
H15A H 0.0987 0.5084 0.5798 0.106 Uiso 1 1 calc GR . . . .
H15B H 0.1682 0.5899 0.6011 0.106 Uiso 1 1 calc GR . . . .
H15C H 0.0778 0.5819 0.6348 0.106 Uiso 1 1 calc GR . . . .
C16 C 0.5324(4) 0.2231(5) 0.4937(3) 0.0301(16) Uani 1 1 d . . . . .
H16 H 0.5734 0.2172 0.4619 0.036 Uiso 1 1 calc R . . . .
C17 C 0.4169(4) 0.2431(4) 0.5871(3) 0.0185(13) Uani 1 1 d . . . . .
C18 C 0.4742(4) 0.1668(4) 0.5915(3) 0.0160(13) Uani 1 1 d . . . . .
C19 C 0.5320(4) 0.1578(4) 0.5430(3) 0.0245(14) Uani 1 1 d . . . . .
H19 H 0.5713 0.1062 0.5441 0.029 Uiso 1 1 calc R . . . .
C20 C 0.4786(4) 0.0912(4) 0.6439(3) 0.0215(14) Uani 1 1 d . . . . .
H20 H 0.4350 0.1061 0.6758 0.026 Uiso 1 1 calc R . . . .
C21 C 0.4741(4) 0.2965(5) 0.4902(3) 0.0290(16) Uani 1 1 d . . . . .
H21 H 0.4747 0.3398 0.4551 0.035 Uiso 1 1 calc R . . . .
C22 C 0.4140(4) 0.3098(4) 0.5365(3) 0.0214(13) Uani 1 1 d . . . . .
C23 C 0.3481(4) 0.3903(4) 0.5275(3) 0.0255(14) Uani 1 1 d . . . . .
H23 H 0.3056 0.3835 0.5614 0.031 Uiso 1 1 calc R . . . .
C24 C 0.5730(4) 0.0864(5) 0.6814(3) 0.0284(15) Uani 1 1 d . . . . .
H24A H 0.6128 0.0535 0.6545 0.043 Uiso 1 1 calc GR . . . .
H24B H 0.5709 0.0531 0.7231 0.043 Uiso 1 1 calc GR . . . .
H24C H 0.5955 0.1495 0.6906 0.043 Uiso 1 1 calc GR . . . .
C25 C 0.4550(4) -0.0038(4) 0.6125(3) 0.0281(15) Uani 1 1 d . . . . .
H25A H 0.3946 -0.0015 0.5891 0.042 Uiso 1 1 calc GR . . . .
H25B H 0.4577 -0.0514 0.6470 0.042 Uiso 1 1 calc GR . . . .
H25C H 0.4977 -0.0191 0.5813 0.042 Uiso 1 1 calc GR . . . .
C26 C 0.2938(5) 0.3846(6) 0.4595(3) 0.046(2) Uani 1 1 d . . . . .
H26A H 0.3322 0.3999 0.4254 0.069 Uiso 1 1 calc GR . . . .
H26B H 0.2441 0.4288 0.4573 0.069 Uiso 1 1 calc GR . . . .
H26C H 0.2703 0.3215 0.4522 0.069 Uiso 1 1 calc GR . . . .
C27 C 0.3912(5) 0.4859(5) 0.5366(4) 0.049(2) Uani 1 1 d . . . . .
H27A H 0.4255 0.4896 0.5803 0.073 Uiso 1 1 calc GR . . . .
H27B H 0.3447 0.5338 0.5328 0.073 Uiso 1 1 calc GR . . . .
H27C H 0.4312 0.4959 0.5026 0.073 Uiso 1 1 calc GR . . . .
C28 C 0.5448(4) 0.3571(5) 0.7142(3) 0.0269(14) Uani 1 1 d . . . . .
C29 C 0.6304(4) 0.3624(6) 0.7465(4) 0.0387(18) Uani 1 1 d . . . . .
C30 C 0.5984(4) 0.2416(5) 0.8173(3) 0.0296(16) Uani 1 1 d . . . . .
C31 C 0.6581(4) 0.3059(5) 0.7989(3) 0.0317(17) Uani 1 1 d . . . . .
C32 C 0.4833(4) 0.2930(4) 0.7331(3) 0.0173(13) Uani 1 1 d . . . . .
C33 C 0.5122(4) 0.2362(4) 0.7857(3) 0.0220(14) Uani 1 1 d . . . . .
C34 C 0.7503(5) 0.3161(6) 0.8352(4) 0.045(2) Uani 1 1 d . . . . .
C35 C 0.2135(4) 0.1263(4) 0.5686(3) 0.0176(13) Uani 1 1 d . . . . .
C36 C 0.2107(4) 0.2210(4) 0.5783(3) 0.0176(13) Uani 1 1 d . . . . .
C37 C 0.0944(4) 0.2264(5) 0.4876(3) 0.0283(15) Uani 1 1 d . . . . .
C38 C 0.1594(4) 0.0820(5) 0.5191(3) 0.0274(15) Uani 1 1 d . . . . .
C39 C 0.1483(4) 0.2696(4) 0.5374(3) 0.0237(14) Uani 1 1 d . . . . .
C40 C 0.0990(4) 0.1316(5) 0.4772(3) 0.0325(17) Uani 1 1 d . . . . .
C41 C 0.0426(5) 0.0862(6) 0.4203(4) 0.046(2) Uani 1 1 d . . . . .
C42 C 0.7935(7) 0.1894(7) 0.6090(6) 0.088(4) Uani 1 1 d . . . A 1
H42A H 0.7452 0.1517 0.5852 0.105 Uiso 1 1 calc R . . A 1
H42B H 0.8292 0.1491 0.6413 0.105 Uiso 1 1 calc R . . A 1
C43B C 0.7893(14) 0.3192(14) 0.5422(9) 0.054(5) Uani 0.5 1 d . U P A 1
H43A H 0.8266 0.3723 0.5312 0.065 Uiso 1 1 calc R . . A 1
H43B H 0.7456 0.3052 0.5035 0.065 Uiso 1 1 calc R . . A 1
C44 C 0.8502(9) 0.2300(9) 0.5623(5) 0.095(4) Uani 1 1 d . . . A 1
H44A H 0.8561 0.1887 0.5242 0.114 Uiso 1 1 calc R . . A 1
H44B H 0.9101 0.2473 0.5838 0.114 Uiso 1 1 calc R . . A 1
C45 C 0.7465(9) 0.3395(8) 0.5955(5) 0.099(4) Uani 1 1 d . . . A 1
H45A H 0.6822 0.3494 0.5812 0.119 Uiso 1 1 calc R . . A 1
H45B H 0.7711 0.3975 0.6162 0.119 Uiso 1 1 calc R . . A 1
O1 O 0.7568(5) 0.2665(6) 0.6419(4) 0.092(2) Uani 1 1 d . . . A 1
C43A C 0.845(2) 0.328(2) 0.5550(14) 0.098(9) Uani 0.5 1 d . U P B 2

loop_
_atom_site_aniso_label
_atom_site_aniso_U_11
_atom_site_aniso_U_22
_atom_site_aniso_U_33
_atom_site_aniso_U_23
_atom_site_aniso_U_13
_atom_site_aniso_U_12
Au1 0.01915(11) 0.02171(11) 0.01528(10) -0.00309(12) 0.00671(7) -0.00316(13)
Cl1 0.0322(9) 0.0432(10) 0.0168(8) -0.0049(7) 0.0101(6) -0.0033(8)
N1 0.018(2) 0.016(3) 0.011(2) -0.004(2) 0.0049(19) -0.004(2)
N2 0.015(2) 0.019(3) 0.015(3) -0.002(2) 0.0043(19) -0.002(2)
F1 0.0283(19) 0.029(2) 0.026(2) 0.0045(15) 0.0039(15) -0.0033(16)
F2 0.042(2) 0.053(3) 0.031(2) -0.007(2) -0.0094(18) 0.019(2)
F3 0.046(2) 0.043(3) 0.038(2) 0.006(2) 0.0062(19) -0.022(2)
F4 0.046(3) 0.081(4) 0.061(3) -0.007(3) 0.020(2) -0.041(3)
F5 0.037(3) 0.093(4) 0.105(4) -0.057(3) -0.015(3) 0.019(3)
F6A 0.035(5) 0.037(4) 0.065(6) -0.025(4) -0.020(4) 0.002(4)
F6B 0.038(5) 0.047(5) 0.077(6) -0.006(5) -0.016(5) -0.014(4)
F7A 0.050(5) 0.086(6) 0.057(5) -0.014(5) -0.008(4) -0.014(5)
F7B 0.029(4) 0.059(5) 0.047(5) 0.012(4) -0.018(4) -0.007(4)
F8 0.0251(19) 0.0169(19) 0.036(2) -0.0026(16) 0.0031(16) -0.0024(16)
F9 0.044(2) 0.031(2) 0.042(2) -0.0196(19) 0.0108(19) -0.0186(19)
F10 0.037(2) 0.077(3) 0.034(2) 0.009(2) -0.0149(19) 0.001(2)
F11 0.0308(19) 0.037(2) 0.032(2) 0.0016(19) -0.0032(16) 0.008(2)
F12A 0.066(6) 0.058(7) 0.013(4) -0.001(5) 0.000(4) -0.009(6)
F12B 0.050(5) 0.073(7) 0.031(6) -0.017(6) 0.006(4) -0.022(6)
F13A 0.056(7) 0.078(9) 0.065(9) -0.010(7) -0.017(6) 0.002(7)
F13B 0.027(4) 0.094(6) 0.061(5) -0.020(4) -0.010(3) -0.021(4)
F14A 0.085(6) 0.048(5) 0.065(6) -0.022(4) -0.036(5) 0.000(5)
F14B 0.056(7) 0.071(8) 0.045(6) -0.003(6) -0.009(6) -0.042(7)
C1 0.021(3) 0.012(3) 0.018(3) 0.002(2) 0.006(2) -0.005(3)
C2 0.020(3) 0.007(3) 0.025(3) -0.004(2) 0.005(2) -0.003(2)
C3 0.017(3) 0.016(3) 0.013(3) -0.003(2) 0.003(2) -0.002(3)
C4 0.016(3) 0.030(4) 0.016(3) -0.005(3) 0.001(2) 0.002(3)
C5 0.046(4) 0.036(4) 0.021(3) -0.006(3) 0.011(3) -0.019(4)
C6 0.062(5) 0.037(5) 0.026(4) 0.001(3) 0.000(3) -0.021(4)
C7 0.021(3) 0.042(4) 0.011(3) -0.009(3) 0.003(2) -0.013(3)
C8 0.033(4) 0.032(4) 0.025(4) -0.010(3) 0.010(3) 0.008(3)
C9 0.047(5) 0.032(4) 0.057(5) -0.002(4) 0.001(4) 0.003(4)
C10 0.058(5) 0.026(4) 0.047(4) -0.001(4) 0.016(4) 0.013(4)
C11 0.030(4) 0.073(6) 0.026(4) -0.011(4) 0.013(3) -0.022(4)
C12 0.023(4) 0.093(7) 0.043(5) -0.024(5) 0.005(3) 0.007(5)
C13 0.088(6) 0.051(5) 0.029(4) -0.007(4) 0.017(4) -0.038(5)
C14 0.029(4) 0.066(6) 0.033(4) -0.013(4) 0.007(3) 0.021(4)
C15 0.134(9) 0.027(5) 0.049(5) 0.001(4) -0.005(6) 0.016(5)
C16 0.030(4) 0.041(4) 0.023(4) -0.003(3) 0.016(3) -0.004(3)
C17 0.019(3) 0.021(3) 0.016(3) -0.005(3) 0.007(2) -0.005(3)
C18 0.017(3) 0.014(3) 0.016(3) -0.003(2) 0.000(2) -0.004(2)
C19 0.027(3) 0.024(4) 0.025(3) -0.002(3) 0.012(3) 0.000(3)
C20 0.026(3) 0.021(3) 0.020(3) -0.001(3) 0.011(3) 0.003(3)
C21 0.039(4) 0.031(4) 0.018(3) 0.003(3) 0.007(3) -0.010(3)
C22 0.023(3) 0.020(3) 0.021(3) -0.005(3) 0.004(3) -0.005(3)
C23 0.031(4) 0.024(3) 0.022(3) 0.002(3) 0.006(3) -0.003(3)
C24 0.032(4) 0.034(4) 0.020(3) -0.001(3) 0.004(3) 0.008(3)
C25 0.028(4) 0.023(4) 0.034(4) -0.003(3) 0.009(3) 0.004(3)
C26 0.052(5) 0.054(5) 0.032(4) 0.010(4) 0.001(4) 0.013(4)
C27 0.043(5) 0.029(4) 0.075(6) -0.002(4) 0.008(4) -0.003(4)
C28 0.028(3) 0.028(3) 0.026(3) -0.008(3) 0.005(3) 0.000(3)
C29 0.027(4) 0.048(5) 0.044(4) -0.018(4) 0.020(3) -0.020(4)
C30 0.026(4) 0.040(4) 0.023(4) -0.019(3) 0.000(3) 0.008(3)
C31 0.020(3) 0.042(4) 0.033(4) -0.026(3) 0.001(3) 0.003(3)
C32 0.019(3) 0.017(3) 0.017(3) -0.009(2) 0.006(2) -0.004(3)
C33 0.019(3) 0.025(4) 0.023(3) -0.010(3) 0.005(3) 0.000(3)
C34 0.029(4) 0.058(5) 0.048(5) -0.031(4) 0.009(4) 0.000(4)
C35 0.019(3) 0.017(4) 0.018(3) 0.000(2) 0.006(2) -0.003(3)
C36 0.014(3) 0.026(4) 0.013(3) -0.003(3) 0.004(2) -0.002(3)
C37 0.017(3) 0.044(4) 0.023(3) -0.001(3) -0.002(3) -0.002(3)
C38 0.026(4) 0.030(4) 0.029(4) -0.012(3) 0.016(3) -0.015(3)
C39 0.024(3) 0.024(4) 0.023(3) 0.002(3) 0.006(3) -0.001(3)
C40 0.025(3) 0.053(5) 0.019(3) -0.008(3) 0.004(3) -0.016(4)
C41 0.041(5) 0.073(6) 0.024(4) -0.014(4) -0.003(3) -0.022(5)
C42 0.065(7) 0.057(7) 0.141(11) 0.017(7) 0.011(7) -0.009(6)
C43B 0.081(13) 0.050(10) 0.033(10) 0.020(8) 0.018(10) 0.030(11)
C44 0.136(11) 0.103(10) 0.050(7) -0.003(6) 0.020(7) -0.003(9)
C45 0.151(11) 0.078(9) 0.069(8) 0.017(7) 0.012(8) 0.023(8)
O1 0.099(6) 0.100(6) 0.076(5) 0.021(5) 0.008(4) -0.016(5)
C43A 0.138(17) 0.079(14) 0.072(13) 0.024(11) -0.001(13) 0.008(15)

loop_
_atom_type_symbol
_atom_type_description
_atom_type_scat_dispersion_real
_atom_type_scat_dispersion_imag
_atom_type_scat_source
C C 0.0033 0.0016 'International Tables Vol C Tables 4.2.6.8 and 6.1.1.4'
H H 0.0000 0.0000 'International Tables Vol C Tables 4.2.6.8 and 6.1.1.4'
N N 0.0061 0.0033 'International Tables Vol C Tables 4.2.6.8 and 6.1.1.4'
F F 0.0171 0.0103 'International Tables Vol C Tables 4.2.6.8 and 6.1.1.4'
Cl Cl 0.1484 0.1585 'International Tables Vol C Tables 4.2.6.8 and 6.1.1.4'
Au Au -2.0133 8.8022 'International Tables Vol C Tables 4.2.6.8 and 6.1.1.4'
O O 0.0106 0.0060 'International Tables Vol C Tables 4.2.6.8 and 6.1.1.4'

loop_
_geom_angle_atom_site_label_1
_geom_angle_atom_site_label_2
_geom_angle_atom_site_label_3
_geom_angle
C2 Au1 Cl1 177.31(17)
C1 N1 C3 107.8(4)
C1 N1 C17 126.0(5)
C3 N1 C17 125.4(4)
C1 N2 C2 111.5(5)
C1 N2 C4 123.5(5)
C2 N2 C4 125.0(5)
F6B F6A F7A 137.8(14)
F6B F6A C34 80.4(10)
C34 F6A F7A 60.4(8)
F6A F6B C34 58.4(9)
F6A F7A C34 59.3(8)
F7B F7A F6A 128.8(12)
F7B F7A C34 76.3(9)
F7A F7B C34 57.5(8)
F12B F12A F13A 111(2)
F12B F12A C41 66(2)
C41 F12A F13A 54.2(9)
F12A F12B F14A 136(3)
F12A F12B C41 84(2)
C41 F12B F14A 53.8(7)
F13B F13A F12A 109(2)
F13B F13A C41 61.3(17)
C41 F13A F12A 51.5(9)
F13A F13B F14B 134(2)
F13A F13B C41 84.4(19)
C41 F13B F14B 53.4(7)
F14B F14A F12B 106.6(14)
F14B F14A C41 63.5(11)
C41 F14A F12B 47.7(6)
F14A F14B F13B 120.7(16)
F14A F14B C41 75.5(12)
C41 F14B F13B 52.2(8)
N1 C1 C36 126.1(5)
N2 C1 N1 107.3(5)
N2 C1 C36 125.8(5)
N2 C2 Au1 127.0(4)
C3 C2 Au1 129.2(4)
C3 C2 N2 103.8(5)
N1 C3 C32 125.7(5)
C2 C3 N1 109.5(5)
C2 C3 C32 124.7(5)
C7 C4 N2 117.8(6)
C7 C4 C8 124.4(6)
C8 C4 N2 117.8(5)
C6 C5 H5 107.9
C7 C5 H5 107.9
C7 C5 C6 110.4(6)
C7 C5 C13 111.6(6)
C13 C5 H5 107.9
C13 C5 C6 111.2(6)
C5 C6 H6A 109.5
C5 C6 H6B 109.5
C5 C6 H6C 109.5
H6A C6 H6B 109.5
H6A C6 H6C 109.5
H6B C6 H6C 109.5
C4 C7 C5 123.5(6)
C4 C7 C11 116.3(7)
C11 C7 C5 120.2(6)
C4 C8 C10 124.2(6)
C4 C8 C14 116.3(7)
C14 C8 C10 119.5(7)
H9A C9 H9B 109.5
H9A C9 H9C 109.5
H9B C9 H9C 109.5
C10 C9 H9A 109.5
C10 C9 H9B 109.5
C10 C9 H9C 109.5
C8 C10 C9 109.6(6)
C8 C10 H10 108.1
C8 C10 C15 113.6(7)
C9 C10 H10 108.1
C9 C10 C15 109.0(6)
C15 C10 H10 108.1
C7 C11 H11 119.6
C12 C11 C7 120.8(7)
C12 C11 H11 119.6
C11 C12 H12 119.4
C14 C12 C11 121.2(7)
C14 C12 H12 119.4
C5 C13 H13A 109.5
C5 C13 H13B 109.5
C5 C13 H13C 109.5
H13A C13 H13B 109.5
H13A C13 H13C 109.5
H13B C13 H13C 109.5
C8 C14 H14 119.5
C12 C14 C8 121.1(7)
C12 C14 H14 119.5
C10 C15 H15A 109.5
C10 C15 H15B 109.5
C10 C15 H15C 109.5
H15A C15 H15B 109.5
H15A C15 H15C 109.5
H15B C15 H15C 109.5
C19 C16 H16 119.8
C21 C16 H16 119.8
C21 C16 C19 120.5(6)
C18 C17 N1 119.3(5)
C18 C17 C22 123.5(5)
C22 C17 N1 117.1(5)
C17 C18 C19 117.4(5)
C17 C18 C20 125.8(5)
C19 C18 C20 116.8(5)
C16 C19 C18 120.7(6)
C16 C19 H19 119.7
C18 C19 H19 119.7
C18 C20 H20 109.0
C18 C20 C24 110.2(5)
C18 C20 C25 110.7(5)
C24 C20 H20 109.0
C25 C20 H20 109.0
C25 C20 C24 109.0(5)
C16 C21 H21 118.9
C16 C21 C22 122.2(6)
C22 C21 H21 118.9
C17 C22 C23 125.0(5)
C21 C22 C17 115.8(6)
C21 C22 C23 119.1(6)
C22 C23 H23 107.6
C22 C23 C26 110.1(5)
C22 C23 C27 114.1(5)
C26 C23 H23 107.6
C27 C23 H23 107.6
C27 C23 C26 109.6(6)
C20 C24 H24A 109.5
C20 C24 H24B 109.5
C20 C24 H24C 109.5
H24A C24 H24B 109.5
H24A C24 H24C 109.5
H24B C24 H24C 109.5
C20 C25 H25A 109.5
C20 C25 H25B 109.5
C20 C25 H25C 109.5
H25A C25 H25B 109.5
H25A C25 H25C 109.5
H25B C25 H25C 109.5
C23 C26 H26A 109.5
C23 C26 H26B 109.5
C23 C26 H26C 109.5
H26A C26 H26B 109.5
H26A C26 H26C 109.5
H26B C26 H26C 109.5
C23 C27 H27A 109.5
C23 C27 H27B 109.5
C23 C27 H27C 109.5
H27A C27 H27B 109.5
H27A C27 H27C 109.5
H27B C27 H27C 109.5
F3 C28 C29 119.2(6)
F3 C28 C32 119.6(5)
C29 C28 C32 121.2(6)
F4 C29 C28 117.0(7)
F4 C29 C31 121.2(6)
C31 C29 C28 121.6(6)
F2 C30 C31 121.2(6)
F2 C30 C33 117.4(6)
C31 C30 C33 121.4(7)
C29 C31 C30 117.5(6)
C29 C31 C34 120.5(7)
C30 C31 C34 122.0(7)
C28 C32 C3 122.8(5)
C33 C32 C3 120.5(5)
C33 C32 C28 116.5(5)
F1 C33 C30 118.0(6)
F1 C33 C32 120.2(5)
C32 C33 C30 121.7(6)
F5 C34 F6B 90.3(7)
F5 C34 F7A 127.6(9)
F5 C34 F7B 90.8(7)
F5 C34 C31 113.0(6)
F6A C34 F5 121.9(9)
F6A C34 F6B 41.2(6)
F6A C34 F7A 60.3(8)
F6A C34 F7B 102.5(9)
F6A C34 C31 113.4(7)
F6B C34 F7B 133.3(8)
F6B C34 C31 110.5(8)
F7A C34 F6B 100.1(9)
F7A C34 F7B 46.2(7)
F7A C34 C31 110.7(7)
F7B C34 C31 111.8(7)
F8 C35 C36 119.0(5)
F8 C35 C38 118.6(5)
C36 C35 C38 122.4(6)
C35 C36 C1 118.8(5)
C39 C36 C1 124.7(6)
C39 C36 C35 116.4(5)
F10 C37 C39 117.6(6)
F10 C37 C40 120.9(6)
C39 C37 C40 121.5(6)
F9 C38 C35 117.3(6)
F9 C38 C40 122.0(6)
C40 C38 C35 120.7(6)
F11 C39 C36 120.1(5)
F11 C39 C37 118.2(6)
C37 C39 C36 121.7(6)
C37 C40 C41 120.7(7)
C38 C40 C37 117.2(6)
C38 C40 C41 122.0(7)
F12A C41 F13A 74.3(11)
F12A C41 F14A 107.7(9)
F12A C41 C40 107.3(8)
F12B C41 F12A 29.9(7)
F12B C41 F13A 98.9(12)
F12B C41 F14A 78.6(9)
F12B C41 F14B 114.9(11)
F12B C41 C40 114.0(8)
F13A C41 C40 110.9(11)
F13B C41 F12A 106.0(9)
F13B C41 F12B 123.5(10)
F13B C41 F13A 34.3(9)
F13B C41 F14A 110.2(9)
F13B C41 F14B 74.4(9)
F13B C41 C40 113.0(7)
F14A C41 F13A 133.5(11)
F14A C41 C40 112.2(7)
F14B C41 F12A 138.4(10)
F14B C41 F13A 106.7(13)
F14B C41 F14A 41.0(7)
F14B C41 C40 110.5(8)
H42A C42 H42B 108.7
C44 C42 H42A 110.5
C44 C42 H42B 110.5
O1 C42 H42A 110.5
O1 C42 H42B 110.5
O1 C42 C44 106.1(9)
H43A C43B H43B 108.7
C44 C43B H43A 110.5
C44 C43B H43B 110.5
C45 C43B H43A 110.5
C45 C43B H43B 110.5
C45 C43B C44 106.1(13)
C42 C44 C43B 97.2(11)
C42 C44 H44A 112.3
C42 C44 H44B 112.3
C43B C44 H44A 112.3
C43B C44 H44B 112.3
H44A C44 H44B 109.9
C43B C45 H45A 109.5
C43B C45 H45B 109.5
C43B C45 O1 110.6(12)
H45A C45 H45B 108.1
O1 C45 H45A 109.5
O1 C45 H45B 109.5
C45 O1 C42 106.3(8)

loop_
_geom_bond_atom_site_label_1
_geom_bond_atom_site_label_2
_geom_bond_distance
Au1 Cl1 2.2762(15)
Au1 C2 1.981(6)
N1 C1 1.350(7)
N1 C3 1.392(7)
N1 C17 1.472(7)
N2 C1 1.349(7)
N2 C2 1.391(7)
N2 C4 1.463(7)
F1 C33 1.335(7)
F2 C30 1.340(8)
F3 C28 1.331(7)
F4 C29 1.331(8)
F5 C34 1.257(8)
F6A F6B 0.963(12)
F6A F7A 1.257(15)
F6A C34 1.245(11)
F6B C34 1.442(13)
F7A F7B 1.077(12)
F7A C34 1.259(12)
F7B C34 1.451(12)
F8 C35 1.328(6)
F9 C38 1.329(7)
F10 C37 1.344(7)
F11 C39 1.352(7)
F12A F12B 0.686(15)
F12A F13A 1.69(3)
F12A C41 1.371(15)
F12B F14A 1.673(17)
F12B C41 1.261(15)
F13A F13B 0.80(2)
F13A C41 1.42(2)
F13B F14B 1.526(18)
F13B C41 1.252(11)
F14A F14B 0.933(14)
F14A C41 1.376(12)
F14B C41 1.272(15)
C1 C36 1.468(8)
C2 C3 1.376(7)
C3 C32 1.474(7)
C4 C7 1.382(8)
C4 C8 1.388(9)
C5 H5 1.0000
C5 C6 1.526(8)
C5 C7 1.503(10)
C5 C13 1.522(9)
C6 H6A 0.9800
C6 H6B 0.9800
C6 H6C 0.9800
C7 C11 1.404(9)
C8 C10 1.508(10)
C8 C14 1.403(9)
C9 H9A 0.9800
C9 H9B 0.9800
C9 H9C 0.9800
C9 C10 1.529(10)
C10 H10 1.0000
C10 C15 1.534(10)
C11 H11 0.9500
C11 C12 1.372(11)
C12 H12 0.9500
C12 C14 1.354(11)
C13 H13A 0.9800
C13 H13B 0.9800
C13 H13C 0.9800
C14 H14 0.9500
C15 H15A 0.9800
C15 H15B 0.9800
C15 H15C 0.9800
C16 H16 0.9500
C16 C19 1.378(8)
C16 C21 1.371(9)
C17 C18 1.393(8)
C17 C22 1.406(8)
C18 C19 1.396(7)
C18 C20 1.523(8)
C19 H19 0.9500
C20 H20 1.0000
C20 C24 1.540(8)
C20 C25 1.534(8)
C21 H21 0.9500
C21 C22 1.396(8)
C22 C23 1.524(8)
C23 H23 1.0000
C23 C26 1.532(9)
C23 C27 1.525(9)
C24 H24A 0.9800
C24 H24B 0.9800
C24 H24C 0.9800
C25 H25A 0.9800
C25 H25B 0.9800
C25 H25C 0.9800
C26 H26A 0.9800
C26 H26B 0.9800
C26 H26C 0.9800
C27 H27A 0.9800
C27 H27B 0.9800
C27 H27C 0.9800
C28 C29 1.383(9)
C28 C32 1.394(8)
C29 C31 1.370(10)
C30 C31 1.372(9)
C30 C33 1.386(8)
C31 C34 1.506(9)
C32 C33 1.379(8)
C35 C36 1.379(8)
C35 C38 1.380(8)
C36 C39 1.377(8)
C37 C39 1.375(8)
C37 C40 1.384(10)
C38 C40 1.376(9)
C40 C41 1.509(9)
C42 H42A 0.9900
C42 H42B 0.9900
C42 C44 1.473(14)
C42 O1 1.439(12)
C43B H43A 0.9900
C43B H43B 0.9900
C43B C44 1.60(2)
C43B C45 1.357(19)
C44 H44A 0.9900
C44 H44B 0.9900
C45 H45A 0.9900
C45 H45B 0.9900
C45 O1 1.411(11)
